data_7129394
loop_
_publ_author_name
'Brown, W. Kice'
'Klausmeyer, Kevin'
'Lindley, Brian M.'

_publ_section_title
;
 Unlocking Metal Coordination of Diborylamides through Ring Constraints
;
_journal_name_full 'Chemical Communications'
_journal_paper_doi 10.1039/D1CC06458D
_journal_year 2022
_chemical_formula_sum 'C48 H52 B4 Fe N2'
_chemical_formula_weight 756.00
_chemical_properties_physical Air-sensitive,Moisture-sensitive
_space_group_crystal_system orthorhombic
_space_group_IT_number 61
_space_group_name_Hall '-P 2ac 2ab'
_space_group_name_H-M_alt 'P b c a'
_atom_sites_solution_hydrogens geom
_atom_sites_solution_primary direct
_audit_creation_method SHELXL-2013
_audit_update_record
;
2021-11-16 deposited with the CCDC.	2021-12-15 downloaded from the CCDC.
;
_cell_angle_alpha 90
_cell_angle_beta 90
_cell_angle_gamma 90
_cell_formula_units_Z 8
_cell_length_a 19.0371(5)
_cell_length_b 12.9687(3)
_cell_length_c 34.8721(12)
_cell_measurement_reflns_used 9655
_cell_measurement_temperature 150(2)
_cell_measurement_theta_max 26.49
_cell_measurement_theta_min 2.57
_cell_volume 8609.4(4)
_computing_cell_refinement 'Bruker SAINT'
_computing_data_collection 'Bruker APEX2'
_computing_data_reduction 'Bruker SAINT'
_computing_molecular_graphics 'Bruker SHELXTL'
_computing_publication_material 'Bruker SHELXTL'
_computing_structure_refinement 'SHELXL-2013 (Sheldrick, 2013)'
_computing_structure_solution 'SHELXS-97 (Sheldrick 2008)'
_diffrn_ambient_temperature 150(2)
_diffrn_measured_fraction_theta_full 0.998
_diffrn_measured_fraction_theta_max 0.998
_diffrn_measurement_device_type 'Bruker APEX-II CCD'
_diffrn_measurement_method '\f and \w scans'
_diffrn_radiation_type MoK\a
_diffrn_radiation_wavelength 0.71073
_diffrn_reflns_av_R_equivalents 0.0625
_diffrn_reflns_av_unetI/netI 0.0198
_diffrn_reflns_Laue_measured_fraction_full 0.998
_diffrn_reflns_Laue_measured_fraction_max 0.998
_diffrn_reflns_limit_h_max 23
_diffrn_reflns_limit_h_min -23
_diffrn_reflns_limit_k_max 15
_diffrn_reflns_limit_k_min -15
_diffrn_reflns_limit_l_max 42
_diffrn_reflns_limit_l_min -42
_diffrn_reflns_number 145474
_diffrn_reflns_point_group_measured_fraction_full 0.998
_diffrn_reflns_point_group_measured_fraction_max 0.998
_diffrn_reflns_theta_full 25.242
_diffrn_reflns_theta_max 25.681
_diffrn_reflns_theta_min 2.438
_exptl_absorpt_coefficient_mu 0.385
_exptl_absorpt_correction_T_max 0.888
_exptl_absorpt_correction_T_min 0.855
_exptl_absorpt_correction_type multi-scan
_exptl_absorpt_process_details SADABS
_exptl_crystal_colour yellow
_exptl_crystal_density_diffrn 1.167
_exptl_crystal_description block
_exptl_crystal_F_000 3200
_exptl_crystal_size_max 0.267
_exptl_crystal_size_mid 0.181
_exptl_crystal_size_min 0.166
_refine_diff_density_max 0.268
_refine_diff_density_min -0.471
_refine_diff_density_rms 0.046
_refine_ls_extinction_method none
_refine_ls_goodness_of_fit_ref 1.088
_refine_ls_hydrogen_treatment constr
_refine_ls_matrix_type full
_refine_ls_number_parameters 508
_refine_ls_number_reflns 8154
_refine_ls_number_restraints 0
_refine_ls_restrained_S_all 1.088
_refine_ls_R_factor_all 0.0561
_refine_ls_R_factor_gt 0.0491
_refine_ls_shift/su_max 0.002
_refine_ls_shift/su_mean 0.000
_refine_ls_structure_factor_coef Fsqd
_refine_ls_weighting_details 'w=1/[\s^2^(Fo^2^)+(0.0467P)^2^+7.0267P] where P=(Fo^2^+2Fc^2^)/3'
_refine_ls_weighting_scheme calc
_refine_ls_wR_factor_gt 0.1183
_refine_ls_wR_factor_ref 0.1222
_reflns_Friedel_coverage 0.000
_reflns_number_gt 7189
_reflns_number_total 8154
_reflns_threshold_expression 'I > 2\s(I)'
_cod_data_source_file d1cc06458d2.cif
_cod_data_source_block BML025
_cod_depositor_comments
;
The following automatic conversions were performed:

data item '_atom_sites_solution_primary' value 'DIRECT' was changed
to 'direct' in accordance with the
/home/data/users/saulius/crontab/automatic-downloads/rss-feeds/RSC/lib/dictionaries/cif_core.dic
dictionary named 'cif_core.dic' version 2.4.2 last updated on
2011-04-26.

data item '_exptl_absorpt_correction_type' value 'Multi-scan' was
changed to 'multi-scan' in accordance with the
/home/data/users/saulius/crontab/automatic-downloads/rss-feeds/RSC/lib/dictionaries/cif_core.dic
dictionary named 'cif_core.dic' version 2.4.2 last updated on
2011-04-26.

Automatic conversion script
Id: cif_fix_values 7556 2019-12-06 15:28:31Z antanas 
;
_cod_database_code 7129394
_shelx_space_group_comment
; 
The symmetry employed for this shelxl refinement is uniquely defined 
by the following loop, which should always be used as a source of 
symmetry information in preference to the above space-group names. 
They are only intended as comments. 
;
_shelx_estimated_absorpt_t_min 0.904
_shelx_estimated_absorpt_t_max 0.939
_shelxl_version_number 2013-3

loop_
_space_group_symop_operation_xyz
'x, y, z'
'-x+1/2, -y, z+1/2'
'-x, y+1/2, -z+1/2'
'x+1/2, -y+1/2, -z'
'-x, -y, -z'
'x-1/2, y, -z-1/2'
'x, -y-1/2, z-1/2'
'-x-1/2, y-1/2, z'

loop_
_atom_site_label
_atom_site_type_symbol
_atom_site_fract_x
_atom_site_fract_y
_atom_site_fract_z
_atom_site_U_iso_or_equiv
_atom_site_adp_type
_atom_site_occupancy
_atom_site_site_symmetry_order
_atom_site_calc_flag
_atom_site_refinement_flags_posn
_atom_site_refinement_flags_adp
_atom_site_refinement_flags_occupancy
_atom_site_disorder_assembly
_atom_site_disorder_group
Fe1 Fe 0.50948(2) 0.51116(2) 0.12887(2) 0.04352(12) Uani 1 1 d . . . . .
N1 N 0.50282(9) 0.38244(14) 0.10322(6) 0.0384(4) Uani 1 1 d . . . . .
B1 B 0.45889(12) 0.31459(17) 0.08120(7) 0.0314(5) Uani 1 1 d . . . . .
B2 B 0.56704(12) 0.32976(17) 0.11206(7) 0.0298(5) Uani 1 1 d . . . . .
C1 C 0.50177(10) 0.21177(15) 0.07313(6) 0.0297(4) Uani 1 1 d . . . . .
C2 C 0.48724(11) 0.12339(16) 0.05232(6) 0.0349(5) Uani 1 1 d . . . . .
H2 H 0.4435 0.1167 0.0394 0.042 Uiso 1 1 calc R U . . .
C3 C 0.53659(12) 0.04410(16) 0.05028(6) 0.0381(5) Uani 1 1 d . . . . .
H3 H 0.5265 -0.0160 0.0357 0.046 Uiso 1 1 calc R U . . .
C4 C 0.59999(12) 0.05245(16) 0.06925(7) 0.0381(5) Uani 1 1 d . . . . .
H4 H 0.6331 -0.0022 0.0679 0.046 Uiso 1 1 calc R U . . .
C5 C 0.61552(11) 0.14078(15) 0.09039(6) 0.0335(5) Uani 1 1 d . . . . .
H5 H 0.6592 0.1464 0.1034 0.040 Uiso 1 1 calc R U . . .
C6 C 0.56718(10) 0.22045(15) 0.09241(6) 0.0293(4) Uani 1 1 d . . . . .
C7 C 0.38063(10) 0.34176(15) 0.07053(6) 0.0300(4) Uani 1 1 d . . . . .
C8 C 0.36359(10) 0.41881(15) 0.04381(6) 0.0305(4) Uani 1 1 d . . . . .
C9 C 0.29365(11) 0.44572(17) 0.03778(7) 0.0369(5) Uani 1 1 d . . . . .
H9 H 0.2829 0.4970 0.0193 0.044 Uiso 1 1 calc R U . . .
C10 C 0.23935(11) 0.40006(18) 0.05793(7) 0.0402(5) Uani 1 1 d . . . . .
C11 C 0.25614(11) 0.32393(19) 0.08417(7) 0.0434(6) Uani 1 1 d . . . . .
H11 H 0.2195 0.2915 0.0982 0.052 Uiso 1 1 calc R U . . .
C12 C 0.32538(11) 0.29360(17) 0.09051(7) 0.0379(5) Uani 1 1 d . . . . .
C13 C 0.42010(12) 0.47123(18) 0.02078(7) 0.0417(5) Uani 1 1 d . . . . .
H13A H 0.4268 0.4344 -0.0035 0.063 Uiso 1 1 calc R U . . .
H13B H 0.4642 0.4708 0.0353 0.063 Uiso 1 1 calc R U . . .
H13C H 0.4062 0.5426 0.0155 0.063 Uiso 1 1 calc R U . . .
C14 C 0.16404(13) 0.4326(3) 0.05129(10) 0.0633(8) Uani 1 1 d . . . . .
H14A H 0.1629 0.5050 0.0432 0.095 Uiso 1 1 calc R U . . .
H14B H 0.1373 0.4247 0.0751 0.095 Uiso 1 1 calc R U . . .
H14C H 0.1432 0.3894 0.0313 0.095 Uiso 1 1 calc R U . . .
C15 C 0.34171(14) 0.2114(2) 0.11987(8) 0.0525(7) Uani 1 1 d . . . . .
H15A H 0.3015 0.2032 0.1372 0.079 Uiso 1 1 calc R U . . .
H15B H 0.3832 0.2317 0.1347 0.079 Uiso 1 1 calc R U . . .
H15C H 0.3510 0.1459 0.1068 0.079 Uiso 1 1 calc R U . . .
C16 C 0.62165(10) 0.38786(14) 0.13889(6) 0.0268(4) Uani 1 1 d . . . . .
C17 C 0.62844(10) 0.36001(16) 0.17798(6) 0.0313(4) Uani 1 1 d . . . . .
C18 C 0.67349(11) 0.41533(17) 0.20163(6) 0.0345(5) Uani 1 1 d . . . . .
H18 H 0.6777 0.3958 0.2278 0.041 Uiso 1 1 calc R U . . .
C19 C 0.71266(11) 0.49833(16) 0.18823(6) 0.0333(5) Uani 1 1 d . . . . .
C20 C 0.70555(10) 0.52581(15) 0.15012(6) 0.0308(4) Uani 1 1 d . . . . .
H20 H 0.7316 0.5828 0.1406 0.037 Uiso 1 1 calc R U . . .
C21 C 0.66117(10) 0.47233(15) 0.12512(6) 0.0279(4) Uani 1 1 d . . . . .
C22 C 0.58556(13) 0.27156(19) 0.19411(8) 0.0471(6) Uani 1 1 d . . . . .
H22A H 0.5983 0.2605 0.2210 0.071 Uiso 1 1 calc R U . . .
H22B H 0.5952 0.2088 0.1794 0.071 Uiso 1 1 calc R U . . .
H22C H 0.5355 0.2883 0.1923 0.071 Uiso 1 1 calc R U . . .
C23 C 0.65915(12) 0.50419(17) 0.08346(6) 0.0375(5) Uani 1 1 d . . . . .
H23A H 0.6413 0.5749 0.0815 0.056 Uiso 1 1 calc R U . . .
H23B H 0.6282 0.4575 0.0692 0.056 Uiso 1 1 calc R U . . .
H23C H 0.7066 0.5009 0.0727 0.056 Uiso 1 1 calc R U . . .
C24 C 0.76239(14) 0.5557(2) 0.21435(7) 0.0496(6) Uani 1 1 d . . . . .
H24A H 0.8070 0.5183 0.2159 0.074 Uiso 1 1 calc R U . . .
H24B H 0.7417 0.5610 0.2400 0.074 Uiso 1 1 calc R U . . .
H24C H 0.7707 0.6250 0.2041 0.074 Uiso 1 1 calc R U . . .
N2 N 0.49918(9) 0.65230(14) 0.14161(6) 0.0394(4) Uani 1 1 d . . . . .
B3 B 0.52051(12) 0.75314(18) 0.12898(7) 0.0328(5) Uani 1 1 d . . . . .
B4 B 0.44303(12) 0.66199(19) 0.16861(7) 0.0339(5) Uani 1 1 d . . . . .
C25 C 0.47166(11) 0.83539(16) 0.14978(6) 0.0319(4) Uani 1 1 d . . . . .
C26 C 0.46772(13) 0.94176(17) 0.14779(6) 0.0387(5) Uani 1 1 d . . . . .
H26 H 0.5003 0.9793 0.1326 0.046 Uiso 1 1 calc R U . . .
C27 C 0.41544(14) 0.99359(18) 0.16825(7) 0.0447(6) Uani 1 1 d . . . . .
H27 H 0.4129 1.0667 0.1672 0.054 Uiso 1 1 calc R U . . .
C28 C 0.36753(14) 0.93950(19) 0.19002(7) 0.0466(6) Uani 1 1 d . . . . .
H28 H 0.3315 0.9755 0.2033 0.056 Uiso 1 1 calc R U . . .
C29 C 0.37142(12) 0.83212(18) 0.19273(6) 0.0392(5) Uani 1 1 d . . . . .
H29 H 0.3386 0.7952 0.2080 0.047 Uiso 1 1 calc R U . . .
C30 C 0.42350(11) 0.78004(16) 0.17294(6) 0.0320(4) Uani 1 1 d . . . . .
C31 C 0.58227(10) 0.77109(14) 0.09988(6) 0.0295(4) Uani 1 1 d . . . . .
C32 C 0.65060(11) 0.78902(15) 0.11337(6) 0.0311(4) Uani 1 1 d . . . . .
C33 C 0.70610(11) 0.79465(15) 0.08767(6) 0.0325(5) Uani 1 1 d . . . . .
H33 H 0.7522 0.8065 0.0972 0.039 Uiso 1 1 calc R U . . .
C34 C 0.69614(11) 0.78342(15) 0.04832(6) 0.0329(5) Uani 1 1 d . . . . .
C35 C 0.62773(11) 0.76880(15) 0.03514(6) 0.0331(5) Uani 1 1 d . . . . .
H35 H 0.6196 0.7630 0.0083 0.040 Uiso 1 1 calc R U . . .
C36 C 0.57127(11) 0.76247(14) 0.06010(6) 0.0318(4) Uani 1 1 d . . . . .
C37 C 0.66356(13) 0.80037(19) 0.15602(7) 0.0423(5) Uani 1 1 d . . . . .
H37A H 0.7141 0.8078 0.1607 0.063 Uiso 1 1 calc R U . . .
H37B H 0.6461 0.7391 0.1694 0.063 Uiso 1 1 calc R U . . .
H37C H 0.6389 0.8616 0.1655 0.063 Uiso 1 1 calc R U . . .
C38 C 0.75755(13) 0.78450(19) 0.02091(7) 0.0463(6) Uani 1 1 d . . . . .
H38A H 0.7896 0.8406 0.0278 0.069 Uiso 1 1 calc R U . . .
H38B H 0.7404 0.7951 -0.0053 0.069 Uiso 1 1 calc R U . . .
H38C H 0.7825 0.7185 0.0224 0.069 Uiso 1 1 calc R U . . .
C39 C 0.49795(12) 0.74521(19) 0.04486(7) 0.0437(6) Uani 1 1 d . . . . .
H39A H 0.4675 0.8020 0.0530 0.065 Uiso 1 1 calc R U . . .
H39B H 0.4795 0.6800 0.0549 0.065 Uiso 1 1 calc R U . . .
H39C H 0.4993 0.7425 0.0168 0.065 Uiso 1 1 calc R U . . .
C40 C 0.41320(11) 0.56088(16) 0.18784(6) 0.0335(5) Uani 1 1 d . . . . .
C41 C 0.44826(12) 0.51584(19) 0.21938(7) 0.0417(5) Uani 1 1 d . . . . .
C42 C 0.42448(14) 0.4220(2) 0.23415(7) 0.0484(6) Uani 1 1 d . . . . .
H42 H 0.4483 0.3923 0.2554 0.058 Uiso 1 1 calc R U . . .
C43 C 0.36720(14) 0.37110(19) 0.21872(7) 0.0459(6) Uani 1 1 d . . . . .
C44 C 0.33276(12) 0.41609(18) 0.18782(7) 0.0399(5) Uani 1 1 d . . . . .
H44 H 0.2932 0.3823 0.1770 0.048 Uiso 1 1 calc R U . . .
C45 C 0.35482(11) 0.50929(16) 0.17232(6) 0.0345(5) Uani 1 1 d . . . . .
C46 C 0.51084(15) 0.5694(2) 0.23721(8) 0.0608(8) Uani 1 1 d . . . . .
H46A H 0.5261 0.5311 0.2599 0.091 Uiso 1 1 calc R U . . .
H46B H 0.4976 0.6397 0.2447 0.091 Uiso 1 1 calc R U . . .
H46C H 0.5493 0.5723 0.2186 0.091 Uiso 1 1 calc R U . . .
C47 C 0.34193(18) 0.2696(2) 0.23501(9) 0.0692(9) Uani 1 1 d . . . . .
H47A H 0.3817 0.2322 0.2462 0.104 Uiso 1 1 calc R U . . .
H47B H 0.3210 0.2281 0.2145 0.104 Uiso 1 1 calc R U . . .
H47C H 0.3067 0.2826 0.2549 0.104 Uiso 1 1 calc R U . . .
C48 C 0.31670(13) 0.55383(19) 0.13827(8) 0.0493(6) Uani 1 1 d . . . . .
H48A H 0.3393 0.5304 0.1146 0.074 Uiso 1 1 calc R U . . .
H48B H 0.3183 0.6293 0.1395 0.074 Uiso 1 1 calc R U . . .
H48C H 0.2677 0.5308 0.1386 0.074 Uiso 1 1 calc R U . . .

loop_
_atom_site_aniso_label
_atom_site_aniso_U_11
_atom_site_aniso_U_22
_atom_site_aniso_U_33
_atom_site_aniso_U_23
_atom_site_aniso_U_13
_atom_site_aniso_U_12
Fe1 0.0549(2) 0.02119(17) 0.0545(2) -0.00820(14) -0.00575(17) 0.00428(14)
N1 0.0279(9) 0.0263(9) 0.0609(13) -0.0082(8) -0.0112(8) 0.0062(7)
B1 0.0299(12) 0.0233(11) 0.0410(13) 0.0028(9) -0.0016(10) -0.0010(9)
B2 0.0259(11) 0.0232(10) 0.0401(13) -0.0004(9) -0.0013(10) 0.0014(9)
C1 0.0279(10) 0.0226(9) 0.0386(11) 0.0024(8) -0.0032(8) -0.0005(8)
C2 0.0354(11) 0.0277(10) 0.0415(12) 0.0013(9) -0.0097(9) -0.0042(9)
C3 0.0513(13) 0.0219(10) 0.0410(12) -0.0047(9) -0.0017(10) -0.0015(9)
C4 0.0394(12) 0.0244(10) 0.0504(14) 0.0000(9) 0.0033(10) 0.0078(9)
C5 0.0281(10) 0.0254(10) 0.0469(13) 0.0001(9) -0.0035(9) 0.0043(8)
C6 0.0260(10) 0.0233(9) 0.0387(11) 0.0007(8) -0.0027(8) 0.0009(8)
C7 0.0248(9) 0.0241(9) 0.0411(12) 0.0007(8) -0.0045(8) -0.0009(8)
C8 0.0289(10) 0.0248(9) 0.0378(11) 0.0010(8) -0.0029(8) -0.0004(8)
C9 0.0329(11) 0.0350(11) 0.0429(12) 0.0038(9) -0.0080(9) 0.0037(9)
C10 0.0240(10) 0.0417(12) 0.0549(14) -0.0037(11) -0.0053(10) 0.0022(9)
C11 0.0269(11) 0.0450(13) 0.0583(15) 0.0060(11) 0.0035(10) -0.0097(10)
C12 0.0341(11) 0.0308(11) 0.0487(13) 0.0074(10) -0.0040(10) -0.0053(9)
C13 0.0391(12) 0.0383(12) 0.0478(14) 0.0093(10) 0.0024(10) -0.0038(10)
C14 0.0273(12) 0.0729(19) 0.090(2) -0.0014(17) -0.0087(13) 0.0063(12)
C15 0.0481(14) 0.0437(14) 0.0657(17) 0.0220(12) 0.0015(13) -0.0057(11)
C16 0.0207(9) 0.0226(9) 0.0371(11) -0.0035(8) -0.0006(8) 0.0042(7)
C17 0.0262(10) 0.0317(10) 0.0360(11) -0.0004(9) 0.0055(8) 0.0021(8)
C18 0.0357(11) 0.0397(12) 0.0282(11) -0.0018(9) 0.0012(9) 0.0055(9)
C19 0.0289(10) 0.0344(11) 0.0366(11) -0.0090(9) -0.0031(9) 0.0039(9)
C20 0.0260(10) 0.0245(9) 0.0420(12) -0.0030(8) 0.0016(9) -0.0013(8)
C21 0.0236(9) 0.0258(10) 0.0344(11) -0.0030(8) -0.0005(8) 0.0054(8)
C22 0.0459(13) 0.0446(13) 0.0508(15) 0.0072(11) 0.0088(11) -0.0086(11)
C23 0.0446(12) 0.0297(11) 0.0382(12) 0.0017(9) -0.0029(10) 0.0002(9)
C24 0.0516(15) 0.0468(14) 0.0505(14) -0.0102(11) -0.0134(12) -0.0034(12)
N2 0.0356(10) 0.0257(9) 0.0568(12) -0.0098(8) 0.0108(9) -0.0005(7)
B3 0.0324(12) 0.0260(11) 0.0400(13) -0.0077(10) -0.0043(10) 0.0008(9)
B4 0.0284(11) 0.0336(12) 0.0397(13) -0.0081(10) -0.0035(10) 0.0045(10)
C25 0.0350(11) 0.0289(10) 0.0318(11) -0.0062(8) -0.0044(9) 0.0066(9)
C26 0.0514(13) 0.0323(11) 0.0324(11) -0.0031(9) -0.0013(10) 0.0070(10)
C27 0.0668(16) 0.0324(11) 0.0350(12) -0.0040(9) -0.0053(11) 0.0209(11)
C28 0.0556(15) 0.0482(14) 0.0359(12) -0.0068(11) 0.0011(11) 0.0263(12)
C29 0.0422(12) 0.0414(12) 0.0341(12) -0.0041(10) 0.0008(10) 0.0126(10)
C30 0.0315(10) 0.0339(11) 0.0306(11) -0.0070(8) -0.0038(8) 0.0061(9)
C31 0.0305(10) 0.0177(9) 0.0402(12) -0.0057(8) -0.0012(9) 0.0025(7)
C32 0.0356(11) 0.0212(9) 0.0366(11) -0.0052(8) -0.0031(9) 0.0000(8)
C33 0.0297(10) 0.0229(9) 0.0449(12) -0.0018(9) -0.0037(9) -0.0024(8)
C34 0.0378(11) 0.0207(9) 0.0401(12) 0.0009(8) 0.0020(9) -0.0014(8)
C35 0.0442(12) 0.0226(10) 0.0326(11) -0.0005(8) -0.0040(9) 0.0015(9)
C36 0.0346(11) 0.0197(9) 0.0409(12) -0.0022(8) -0.0054(9) 0.0024(8)
C37 0.0432(13) 0.0442(13) 0.0395(13) -0.0102(10) -0.0048(10) -0.0049(10)
C38 0.0485(14) 0.0434(13) 0.0470(14) 0.0011(11) 0.0094(11) -0.0094(11)
C39 0.0384(12) 0.0419(13) 0.0507(14) -0.0052(11) -0.0107(11) 0.0009(10)
C40 0.0305(10) 0.0335(11) 0.0365(11) -0.0040(9) 0.0022(9) 0.0095(9)
C41 0.0400(12) 0.0480(13) 0.0372(12) -0.0043(10) -0.0023(10) 0.0097(10)
C42 0.0579(15) 0.0535(15) 0.0339(12) 0.0070(11) -0.0023(11) 0.0182(12)
C43 0.0552(15) 0.0406(13) 0.0418(13) 0.0079(10) 0.0117(11) 0.0104(11)
C44 0.0367(12) 0.0371(12) 0.0457(13) 0.0042(10) 0.0036(10) 0.0024(9)
C45 0.0310(11) 0.0323(11) 0.0403(12) 0.0032(9) 0.0000(9) 0.0066(9)
C46 0.0555(16) 0.0716(19) 0.0552(17) -0.0114(14) -0.0214(13) 0.0089(14)
C47 0.096(2) 0.0510(16) 0.0605(18) 0.0222(14) 0.0113(17) 0.0034(16)
C48 0.0431(13) 0.0398(13) 0.0649(17) 0.0118(12) -0.0181(12) 0.0004(11)

loop_
_atom_type_symbol
_atom_type_description
_atom_type_scat_dispersion_real
_atom_type_scat_dispersion_imag
_atom_type_scat_source
C C 0.0033 0.0016 'International Tables Vol C Tables 4.2.6.8 and 6.1.1.4'
H H 0.0000 0.0000 'International Tables Vol C Tables 4.2.6.8 and 6.1.1.4'
B B 0.0013 0.0007 'International Tables Vol C Tables 4.2.6.8 and 6.1.1.4'
Fe Fe 0.3463 0.8444 'International Tables Vol C Tables 4.2.6.8 and 6.1.1.4'
N N 0.0061 0.0033 'International Tables Vol C Tables 4.2.6.8 and 6.1.1.4'

loop_
_geom_angle_atom_site_label_1
_geom_angle_atom_site_label_2
_geom_angle_atom_site_label_3
_geom_angle
_geom_angle_site_symmetry_1
_geom_angle_site_symmetry_3
_geom_angle_publ_flag
N2 Fe1 N1 162.49(9) . . ?
B2 N1 B1 108.63(17) . . ?
B2 N1 Fe1 105.11(14) . . ?
B1 N1 Fe1 146.06(14) . . ?
N1 B1 C7 122.66(18) . . ?
N1 B1 C1 108.05(17) . . ?
C7 B1 C1 129.18(18) . . ?
N1 B2 C6 109.68(18) . . ?
N1 B2 C16 117.30(18) . . ?
C6 B2 C16 133.02(18) . . ?
C2 C1 C6 119.28(18) . . ?
C2 C1 B1 133.25(18) . . ?
C6 C1 B1 107.47(17) . . ?
C1 C2 C3 120.17(19) . . ?
C4 C3 C2 120.4(2) . . ?
C3 C4 C5 120.21(19) . . ?
C6 C5 C4 119.94(19) . . ?
C5 C6 C1 119.95(18) . . ?
C5 C6 B2 134.01(18) . . ?
C1 C6 B2 106.03(16) . . ?
C8 C7 C12 118.14(18) . . ?
C8 C7 B1 122.29(18) . . ?
C12 C7 B1 119.37(18) . . ?
C9 C8 C7 119.95(19) . . ?
C9 C8 C13 119.33(19) . . ?
C7 C8 C13 120.70(18) . . ?
C10 C9 C8 122.1(2) . . ?
C9 C10 C11 117.95(19) . . ?
C9 C10 C14 120.7(2) . . ?
C11 C10 C14 121.3(2) . . ?
C10 C11 C12 121.7(2) . . ?
C11 C12 C7 120.2(2) . . ?
C11 C12 C15 120.1(2) . . ?
C7 C12 C15 119.7(2) . . ?
C21 C16 C17 118.45(18) . . ?
C21 C16 B2 121.05(18) . . ?
C17 C16 B2 120.38(18) . . ?
C18 C17 C16 119.74(19) . . ?
C18 C17 C22 120.2(2) . . ?
C16 C17 C22 120.07(19) . . ?
C17 C18 C19 122.1(2) . . ?
C20 C19 C18 118.04(19) . . ?
C20 C19 C24 120.9(2) . . ?
C18 C19 C24 121.0(2) . . ?
C19 C20 C21 122.06(19) . . ?
C20 C21 C16 119.62(19) . . ?
C20 C21 C23 118.64(18) . . ?
C16 C21 C23 121.69(18) . . ?
B4 N2 B3 109.43(18) . . ?
B4 N2 Fe1 108.47(15) . . ?
B3 N2 Fe1 141.05(16) . . ?
N2 B3 C31 122.96(18) . . ?
N2 B3 C25 107.77(19) . . ?
C31 B3 C25 129.28(19) . . ?
N2 B4 C40 118.40(19) . . ?
N2 B4 C30 108.86(19) . . ?
C40 B4 C30 132.74(19) . . ?
C26 C25 C30 119.9(2) . . ?
C26 C25 B3 132.7(2) . . ?
C30 C25 B3 107.37(18) . . ?
C25 C26 C27 119.5(2) . . ?
C28 C27 C26 120.5(2) . . ?
C27 C28 C29 120.6(2) . . ?
C30 C29 C28 119.4(2) . . ?
C29 C30 C25 120.0(2) . . ?
C29 C30 B4 133.5(2) . . ?
C25 C30 B4 106.49(17) . . ?
C32 C31 C36 118.80(19) . . ?
C32 C31 B3 120.14(19) . . ?
C36 C31 B3 120.91(18) . . ?
C33 C32 C31 119.88(19) . . ?
C33 C32 C37 120.34(19) . . ?
C31 C32 C37 119.77(19) . . ?
C32 C33 C34 121.83(19) . . ?
C33 C34 C35 117.79(19) . . ?
C33 C34 C38 121.2(2) . . ?
C35 C34 C38 121.0(2) . . ?
C36 C35 C34 121.7(2) . . ?
C35 C36 C31 119.94(19) . . ?
C35 C36 C39 120.3(2) . . ?
C31 C36 C39 119.74(19) . . ?
C45 C40 C41 118.5(2) . . ?
C45 C40 B4 121.08(19) . . ?
C41 C40 B4 120.3(2) . . ?
C42 C41 C40 119.6(2) . . ?
C42 C41 C46 120.3(2) . . ?
C40 C41 C46 120.1(2) . . ?
C43 C42 C41 121.8(2) . . ?
C42 C43 C44 118.2(2) . . ?
C42 C43 C47 121.3(2) . . ?
C44 C43 C47 120.4(3) . . ?
C45 C44 C43 121.6(2) . . ?
C44 C45 C40 120.2(2) . . ?
C44 C45 C48 119.7(2) . . ?
C40 C45 C48 120.1(2) . . ?

loop_
_geom_bond_atom_site_label_1
_geom_bond_atom_site_label_2
_geom_bond_distance
_geom_bond_site_symmetry_2
_geom_bond_publ_flag
Fe1 N2 1.8936(18) . ?
Fe1 N1 1.8981(18) . ?
N1 B2 1.434(3) . ?
N1 B1 1.436(3) . ?
B1 C7 1.576(3) . ?
B1 C1 1.589(3) . ?
B2 C6 1.575(3) . ?
B2 C16 1.589(3) . ?
C1 C2 1.384(3) . ?
C1 C6 1.420(3) . ?
C2 C3 1.395(3) . ?
C3 C4 1.381(3) . ?
C4 C5 1.394(3) . ?
C5 C6 1.385(3) . ?
C7 C8 1.404(3) . ?
C7 C12 1.408(3) . ?
C8 C9 1.392(3) . ?
C8 C13 1.505(3) . ?
C9 C10 1.383(3) . ?
C10 C11 1.384(3) . ?
C10 C14 1.512(3) . ?
C11 C12 1.393(3) . ?
C12 C15 1.510(3) . ?
C16 C21 1.413(3) . ?
C16 C17 1.416(3) . ?
C17 C18 1.389(3) . ?
C17 C22 1.516(3) . ?
C18 C19 1.390(3) . ?
C19 C20 1.383(3) . ?
C19 C24 1.510(3) . ?
C20 C21 1.398(3) . ?
C21 C23 1.511(3) . ?
N2 B4 1.430(3) . ?
N2 B3 1.438(3) . ?
B3 C31 1.570(3) . ?
B3 C25 1.590(3) . ?
B4 C40 1.578(3) . ?
B4 C30 1.583(3) . ?
C25 C26 1.383(3) . ?
C25 C30 1.417(3) . ?
C26 C27 1.397(3) . ?
C27 C28 1.379(4) . ?
C28 C29 1.398(3) . ?
C29 C30 1.384(3) . ?
C31 C32 1.403(3) . ?
C31 C36 1.408(3) . ?
C32 C33 1.387(3) . ?
C32 C37 1.515(3) . ?
C33 C34 1.393(3) . ?
C34 C35 1.394(3) . ?
C34 C38 1.510(3) . ?
C35 C36 1.385(3) . ?
C36 C39 1.510(3) . ?
C40 C45 1.406(3) . ?
C40 C41 1.413(3) . ?
C41 C42 1.397(4) . ?
C41 C46 1.513(4) . ?
C42 C43 1.384(4) . ?
C43 C44 1.390(3) . ?
C43 C47 1.513(4) . ?
C44 C45 1.389(3) . ?
C45 C48 1.507(3) . ?
